data_7107750
loop_
_publ_author_name
'Ursula J.Williams'
'Brian D. Mahoney'
'Patrick T. DeGregorio'
'Patrick Carroll'
'Eiko Nakamaru-Ogiso'
'James M.Kikkawa'
'Eric J. Schelter'

_publ_section_title
;
 A comparison of the effects of symmetry and magnetoanisotropy on
 paramagnetic relaxation in related dysprosium single ion magnets
;
_journal_name_full Chem.Commun.
_journal_page_first 5593
_journal_paper_doi 10.1039/c2cc31227a
_journal_volume 48
_journal_year 2012
_chemical_formula_sum 'C52 H64 Dy K N8 O4'
_chemical_formula_weight 1066.71
_space_group_IT_number 13
_symmetry_cell_setting monoclinic
_symmetry_Int_Tables_number 13
_symmetry_space_group_name_Hall '-P 2yc'
_symmetry_space_group_name_H-M 'P 1 2/c 1'
_atom_sites_solution_hydrogens geom
_atom_sites_solution_primary direct
_audit_creation_method SHELXL-97
_cell_angle_alpha 90.00
_cell_angle_beta 91.414(6)
_cell_angle_gamma 90.00
_cell_formula_units_Z 8
_cell_length_a 23.030(4)
_cell_length_b 11.422(2)
_cell_length_c 44.360(9)
_cell_measurement_temperature 143(1)
_cell_volume 11665(4)
_computing_data_collection 'Bruker APEX2'
_computing_data_reduction 'Bruker SAINT'
_computing_structure_refinement 'SHELXL-97 (Sheldrick, 2008)'
_computing_structure_solution 'SHELXS-97 (Sheldrick, 2008)'
_diffrn_ambient_temperature 143(1)
_diffrn_measured_fraction_theta_full 0.990
_diffrn_measured_fraction_theta_max 0.990
_diffrn_measurement_device 'CCD Area Detector'
_diffrn_measurement_device_type 'Bruker APEXII'
_diffrn_measurement_method 'phi and omega scans'
_diffrn_radiation_monochromator graphite
_diffrn_radiation_source 'sealed tube'
_diffrn_radiation_type MoK\a
_diffrn_radiation_wavelength 0.71073
_diffrn_reflns_av_R_equivalents 0.0284
_diffrn_reflns_av_sigmaI/netI 0.0274
_diffrn_reflns_limit_h_max 30
_diffrn_reflns_limit_h_min -30
_diffrn_reflns_limit_k_max 14
_diffrn_reflns_limit_k_min -14
_diffrn_reflns_limit_l_max 57
_diffrn_reflns_limit_l_min -57
_diffrn_reflns_number 95368
_diffrn_reflns_theta_full 27.64
_diffrn_reflns_theta_max 27.64
_diffrn_reflns_theta_min 1.77
_exptl_absorpt_coefficient_mu 1.397
_exptl_absorpt_correction_T_max 0.7456
_exptl_absorpt_correction_T_min 0.6552
_exptl_absorpt_correction_type multi-scan
_exptl_absorpt_process_details '(SADABS; Sheldrick, 2007)'
_exptl_crystal_density_diffrn 1.215
_exptl_crystal_density_method 'not measured'
_exptl_crystal_F_000 4392
_exptl_crystal_size_max 0.38
_exptl_crystal_size_mid 0.38
_exptl_crystal_size_min 0.18
_refine_diff_density_max 4.384
_refine_diff_density_min -6.077
_refine_diff_density_rms 0.144
_refine_ls_extinction_method none
_refine_ls_goodness_of_fit_ref 1.207
_refine_ls_hydrogen_treatment constr
_refine_ls_matrix_type full
_refine_ls_number_parameters 1214
_refine_ls_number_reflns 26911
_refine_ls_number_restraints 18
_refine_ls_restrained_S_all 1.209
_refine_ls_R_factor_all 0.0746
_refine_ls_R_factor_gt 0.0662
_refine_ls_shift/su_max 0.003
_refine_ls_shift/su_mean 0.000
_refine_ls_structure_factor_coef Fsqd
_refine_ls_weighting_details 'calc w=1/[\s^2^(Fo^2^)+(0.0001P)^2^+114.8309P] where P=(Fo^2^+2Fc^2^)/3'
_refine_ls_weighting_scheme calc
_refine_ls_wR_factor_gt 0.1378
_refine_ls_wR_factor_ref 0.1404
_reflns_number_gt 22813
_reflns_number_total 26911
_reflns_threshold_expression >2sigma(I)
_cod_data_source_file c2cc31227a.txt
_cod_data_source_block UP452
_cod_original_sg_symbol_H-M 'P 2/c '
_cod_database_code 7107750

loop_
_symmetry_equiv_pos_as_xyz
'x, y, z'
'-x, y, -z+1/2'
'-x, -y, -z'
'x, -y, z-1/2'

loop_
_atom_site_label
_atom_site_type_symbol
_atom_site_fract_x
_atom_site_fract_y
_atom_site_fract_z
_atom_site_U_iso_or_equiv
_atom_site_adp_type
_atom_site_occupancy
_atom_site_symmetry_multiplicity
_atom_site_calc_flag
_atom_site_refinement_flags
Dy1 Dy 0.805603(11) 0.58732(2) 0.627722(6) 0.01680(6) Uani 1 1 d .
N1 N 0.87088(18) 0.6087(4) 0.67345(11) 0.0184(9) Uani 1 1 d .
N2 N 0.8894(2) 0.4507(4) 0.63097(11) 0.0190(9) Uani 1 1 d .
N3 N 0.8706(2) 0.6261(4) 0.58504(11) 0.0226(10) Uani 1 1 d .
N4 N 0.8507(2) 0.7825(4) 0.62692(12) 0.0213(10) Uani 1 1 d U
N5 N 0.7453(2) 0.5531(4) 0.58247(11) 0.0222(10) Uani 1 1 d .
N6 N 0.7636(2) 0.3929(4) 0.62448(11) 0.0217(10) Uani 1 1 d .
N7 N 0.74332(19) 0.5667(4) 0.67117(11) 0.0190(9) Uani 1 1 d .
N8 N 0.72419(19) 0.7251(4) 0.62880(11) 0.0206(10) Uani 1 1 d .
C1 C 0.8730(2) 0.4917(5) 0.68358(12) 0.0186(11) Uani 1 1 d .
C2 C 0.8596(2) 0.4535(6) 0.71248(14) 0.0265(13) Uani 1 1 d .
H2 H 0.8519 0.5082 0.7274 0.035 Uiso 1 1 calc R
C3 C 0.8577(3) 0.3341(6) 0.71933(15) 0.0305(14) Uani 1 1 d .
H3 H 0.8503 0.3100 0.7389 0.041 Uiso 1 1 calc R
C4 C 0.8669(3) 0.2508(6) 0.69686(15) 0.0324(14) Uani 1 1 d .
H4 H 0.8655 0.1714 0.7014 0.043 Uiso 1 1 calc R
C5 C 0.8782(3) 0.2873(5) 0.66785(15) 0.0277(13) Uani 1 1 d .
H5 H 0.8831 0.2314 0.6529 0.037 Uiso 1 1 calc R
C6 C 0.8823(2) 0.4065(5) 0.66033(13) 0.0202(11) Uani 1 1 d .
C7 C 0.9246(2) 0.4057(5) 0.61066(14) 0.0243(12) Uani 1 1 d .
C8 C 0.9321(3) 0.4579(6) 0.58215(14) 0.0277(13) Uani 1 1 d .
H8 H 0.9565 0.4174 0.5694 0.037 Uiso 1 1 calc R
C9 C 0.9084(3) 0.5615(5) 0.57009(14) 0.0262(12) Uani 1 1 d .
C10 C 0.8475(3) 0.7319(6) 0.57433(15) 0.0282(13) Uani 1 1 d .
C11 C 0.8280(3) 0.7565(7) 0.54465(17) 0.0399(17) Uani 1 1 d .
H11 H 0.8338 0.7012 0.5296 0.053 Uiso 1 1 calc R
C12 C 0.8011(4) 0.8590(7) 0.5373(2) 0.054(2) Uani 1 1 d .
H12 H 0.7904 0.8744 0.5174 0.071 Uiso 1 1 calc R
C13 C 0.7897(3) 0.9395(7) 0.5592(2) 0.055(2) Uani 1 1 d .
H13 H 0.7707 1.0087 0.5539 0.073 Uiso 1 1 calc R
C14 C 0.8059(3) 0.9200(6) 0.5897(2) 0.0418(18) Uani 1 1 d .
H14 H 0.7968 0.9743 0.6044 0.056 Uiso 1 1 calc R
C15 C 0.8356(3) 0.8183(5) 0.59711(15) 0.0266(13) Uani 1 1 d .
C16 C 0.8711(2) 0.8535(5) 0.64840(16) 0.0261(13) Uani 1 1 d .
C17 C 0.8884(2) 0.8143(5) 0.67755(15) 0.0268(13) Uani 1 1 d .
H17 H 0.9009 0.8724 0.6909 0.036 Uiso 1 1 calc R
C18 C 0.8892(3) 0.6997(5) 0.68915(13) 0.0230(12) Uani 1 1 d .
C19 C 0.9626(3) 0.3002(6) 0.61690(17) 0.0352(15) Uani 1 1 d .
H19a H 0.9704 0.2940 0.6382 0.053 Uiso 1 1 calc R
H19b H 0.9985 0.3088 0.6066 0.053 Uiso 1 1 calc R
H19c H 0.9430 0.2308 0.6099 0.053 Uiso 1 1 calc R
C20 C 0.9325(4) 0.5976(7) 0.53969(16) 0.0439(18) Uani 1 1 d .
H20a H 0.9064 0.5727 0.5238 0.066 Uiso 1 1 calc R
H20b H 0.9698 0.5617 0.5372 0.066 Uiso 1 1 calc R
H20c H 0.9366 0.6812 0.5390 0.066 Uiso 1 1 calc R
C21 C 0.8816(3) 0.9824(6) 0.64311(18) 0.0365(16) Uani 1 1 d .
H21a H 0.8925 0.9945 0.6226 0.055 Uiso 1 1 calc R
H21b H 0.9122 1.0093 0.6565 0.055 Uiso 1 1 calc R
H21c H 0.8467 1.0253 0.6469 0.055 Uiso 1 1 calc R
C22 C 0.9170(3) 0.6887(6) 0.72072(15) 0.0330(14) Uani 1 1 d .
H22a H 0.8872 0.6784 0.7352 0.050 Uiso 1 1 calc R
H22b H 0.9387 0.7585 0.7254 0.050 Uiso 1 1 calc R
H22c H 0.9426 0.6224 0.7213 0.050 Uiso 1 1 calc R
C23 C 0.7683(3) 0.4463(5) 0.57209(14) 0.0236(12) Uani 1 1 d .
C24 C 0.7886(3) 0.4249(6) 0.54293(15) 0.0314(14) Uani 1 1 d .
H24 H 0.7830 0.4814 0.5280 0.042 Uiso 1 1 calc R
C25 C 0.8165(3) 0.3220(6) 0.53590(16) 0.0378(16) Uani 1 1 d .
H25 H 0.8288 0.3088 0.5164 0.050 Uiso 1 1 calc R
C26 C 0.8262(3) 0.2376(6) 0.55833(18) 0.0374(16) Uani 1 1 d .
H26 H 0.8455 0.1686 0.5538 0.050 Uiso 1 1 calc R
C27 C 0.8073(3) 0.2563(5) 0.58719(16) 0.0288(13) Uani 1 1 d .
H27 H 0.8140 0.1993 0.6018 0.038 Uiso 1 1 calc R
C28 C 0.7781(2) 0.3594(5) 0.59490(14) 0.0223(12) Uani 1 1 d .
C29 C 0.7376(2) 0.3240(5) 0.64393(15) 0.0237(12) Uani 1 1 d .
C30 C 0.7217(2) 0.3608(5) 0.67269(14) 0.0228(12) Uani 1 1 d U
H30 H 0.7096 0.3017 0.6855 0.030 Uiso 1 1 calc R
C31 C 0.7216(2) 0.4748(6) 0.68496(13) 0.0231(12) Uani 1 1 d .
C32 C 0.7388(2) 0.6810(5) 0.68106(14) 0.0245(12) Uani 1 1 d .
C33 C 0.7498(3) 0.7196(6) 0.71141(15) 0.0289(13) Uani 1 1 d .
H33 H 0.7576 0.6646 0.7264 0.038 Uiso 1 1 calc R
C34 C 0.7490(3) 0.8384(7) 0.71890(17) 0.0395(17) Uani 1 1 d .
H34 H 0.7545 0.8620 0.7388 0.053 Uiso 1 1 calc R
C35 C 0.7400(3) 0.9205(6) 0.69634(19) 0.0387(17) Uani 1 1 d .
H35 H 0.7404 0.9998 0.7011 0.052 Uiso 1 1 calc R
C36 C 0.7304(3) 0.8861(6) 0.66680(17) 0.0331(15) Uani 1 1 d .
H36 H 0.7249 0.9426 0.6519 0.044 Uiso 1 1 calc R
C37 C 0.7287(2) 0.7679(5) 0.65889(15) 0.0236(12) Uani 1 1 d .
C38 C 0.6860(3) 0.7629(5) 0.60840(16) 0.0274(13) Uani 1 1 d .
C39 C 0.6794(3) 0.7155(6) 0.57955(16) 0.0317(14) Uani 1 1 d .
H39 H 0.6546 0.7564 0.5664 0.042 Uiso 1 1 calc R
C40 C 0.7051(2) 0.6139(6) 0.56744(14) 0.0268(13) Uani 1 1 d .
C41 C 0.7207(3) 0.1975(5) 0.63607(17) 0.0330(15) Uani 1 1 d .
H41a H 0.7146 0.1904 0.6147 0.050 Uiso 1 1 calc R
H41b H 0.6856 0.1773 0.6461 0.050 Uiso 1 1 calc R
H41c H 0.7513 0.1455 0.6426 0.050 Uiso 1 1 calc R
C42 C 0.6898(3) 0.4868(6) 0.71447(14) 0.0326(14) Uani 1 1 d .
H42a H 0.7165 0.4729 0.7311 0.049 Uiso 1 1 calc R
H42b H 0.6588 0.4308 0.7150 0.049 Uiso 1 1 calc R
H42c H 0.6742 0.5645 0.7160 0.049 Uiso 1 1 calc R
C43 C 0.6435(3) 0.8612(6) 0.61533(18) 0.0374(16) Uani 1 1 d .
H43a H 0.6348 0.8596 0.6364 0.056 Uiso 1 1 calc R
H43b H 0.6084 0.8506 0.6035 0.056 Uiso 1 1 calc R
H43c H 0.6607 0.9352 0.6104 0.056 Uiso 1 1 calc R
C44 C 0.6810(3) 0.5770(7) 0.53668(16) 0.0386(16) Uani 1 1 d .
H44a H 0.7046 0.6096 0.5212 0.058 Uiso 1 1 calc R
H44b H 0.6419 0.6050 0.5341 0.058 Uiso 1 1 calc R
H44c H 0.6814 0.4932 0.5352 0.058 Uiso 1 1 calc R
C45 C 1.0469(4) 0.9214(7) 0.6527(2) 0.051(2) Uani 1 1 d .
H45a H 1.0802 0.9645 0.6607 0.068 Uiso 1 1 calc R
H45b H 1.0125 0.9505 0.6625 0.068 Uiso 1 1 calc R
C46 C 1.0410(4) 0.9406(8) 0.6194(2) 0.059(3) Uani 1 1 d .
H46a H 1.0355 1.0234 0.6154 0.079 Uiso 1 1 calc R
H46b H 1.0763 0.9159 0.6098 0.079 Uiso 1 1 calc R
C47 C 1.0628(4) 0.7824(8) 0.6903(2) 0.054(2) Uani 1 1 d .
H47a H 1.1019 0.8034 0.6960 0.081 Uiso 1 1 calc R
H47b H 1.0566 0.7011 0.6945 0.081 Uiso 1 1 calc R
H47c H 1.0361 0.8290 0.7014 0.081 Uiso 1 1 calc R
C48 C 0.9788(4) 0.9084(8) 0.5788(2) 0.061(3) Uani 1 1 d .
H48a H 0.9785 0.9923 0.5773 0.091 Uiso 1 1 calc R
H48b H 0.9408 0.8787 0.5736 0.091 Uiso 1 1 calc R
H48c H 1.0065 0.8770 0.5652 0.091 Uiso 1 1 calc R
K1 K 0.96880(5) 0.65604(11) 0.63245(3) 0.0256(3) Uani 1 1 d .
O1 O 1.0538(2) 0.8028(5) 0.65903(14) 0.0491(14) Uani 1 1 d .
O2 O 0.9933(2) 0.8769(5) 0.60703(14) 0.0462(13) Uani 1 1 d .
C49 C 1.0893(3) 0.4478(8) 0.6525(2) 0.051(2) Uani 1 1 d .
H49a H 1.0781 0.3774 0.6416 0.068 Uiso 1 1 calc R
H49b H 1.1210 0.4281 0.6664 0.068 Uiso 1 1 calc R
C50 C 1.1090(3) 0.5371(7) 0.63092(19) 0.0437(19) Uani 1 1 d .
H50a H 1.1178 0.6091 0.6417 0.058 Uiso 1 1 calc R
H50b H 1.1443 0.5103 0.6216 0.058 Uiso 1 1 calc R
O3 O 1.0408(2) 0.4893(5) 0.66919(14) 0.0484(14) Uani 1 1 d .
O4 O 1.0659(2) 0.5594(6) 0.60809(13) 0.0531(15) Uani 1 1 d U
C51 C 1.0277(4) 0.4166(9) 0.6939(2) 0.058(2) Uani 1 1 d .
H51a H 1.0197 0.3387 0.6868 0.087 Uiso 1 1 calc R
H51b H 0.9942 0.4467 0.7038 0.087 Uiso 1 1 calc R
H51c H 1.0602 0.4150 0.7079 0.087 Uiso 1 1 calc R
C52 C 1.0873(4) 0.6342(11) 0.5865(3) 0.079(3) Uani 1 1 d .
H52a H 1.0944 0.7097 0.5954 0.118 Uiso 1 1 calc R
H52b H 1.0593 0.6416 0.5702 0.118 Uiso 1 1 calc R
H52c H 1.1229 0.6031 0.5790 0.118 Uiso 1 1 calc R
Dy1' Dy 0.693485(11) 0.55265(2) 0.372729(6) 0.01641(6) Uani 1 1 d .
N1' N 0.62833(19) 0.5727(4) 0.32750(10) 0.0166(9) Uani 1 1 d .
N2' N 0.60964(19) 0.4175(4) 0.36996(11) 0.0176(9) Uani 1 1 d .
N3' N 0.6282(2) 0.5941(4) 0.41519(11) 0.0202(9) Uani 1 1 d .
N4' N 0.6486(2) 0.7487(4) 0.37275(11) 0.0216(10) Uani 1 1 d .
N5' N 0.7539(2) 0.5201(4) 0.41816(11) 0.0212(10) Uani 1 1 d .
N6' N 0.7351(2) 0.3578(4) 0.37695(11) 0.0205(10) Uani 1 1 d .
N7' N 0.75562(18) 0.5279(4) 0.32950(11) 0.0190(9) Uani 1 1 d .
N8' N 0.7748(2) 0.6894(4) 0.37086(12) 0.0233(10) Uani 1 1 d .
C1' C 0.6265(2) 0.4548(5) 0.31770(13) 0.0201(11) Uani 1 1 d .
C2' C 0.6396(3) 0.4155(5) 0.28857(13) 0.0227(12) Uani 1 1 d .
H2' H 0.6469 0.4700 0.2736 0.030 Uiso 1 1 calc R
C3' C 0.6418(3) 0.2976(6) 0.28186(15) 0.0324(14) Uani 1 1 d .
H3' H 0.6500 0.2730 0.2624 0.043 Uiso 1 1 calc R
C4' C 0.6316(3) 0.2161(5) 0.30430(16) 0.0318(14) Uani 1 1 d .
H4' H 0.6322 0.1366 0.2998 0.042 Uiso 1 1 calc R
C5' C 0.6206(3) 0.2529(5) 0.33341(15) 0.0262(12) Uani 1 1 d .
H5' H 0.6162 0.1973 0.3485 0.035 Uiso 1 1 calc R
C6' C 0.6162(2) 0.3702(5) 0.34053(13) 0.0190(11) Uani 1 1 d .
C7' C 0.5742(2) 0.3738(5) 0.39030(13) 0.0203(11) Uani 1 1 d .
C8' C 0.5664(2) 0.4266(5) 0.41880(14) 0.0243(12) Uani 1 1 d .
H8' H 0.5422 0.3862 0.4317 0.032 Uiso 1 1 calc R
C9' C 0.5898(2) 0.5309(5) 0.43036(13) 0.0237(12) Uani 1 1 d .
C10' C 0.6531(2) 0.6998(5) 0.42552(15) 0.0250(12) Uani 1 1 d .
C11' C 0.6724(3) 0.7205(6) 0.45510(15) 0.0333(15) Uani 1 1 d .
H11' H 0.6661 0.6644 0.4699 0.044 Uiso 1 1 calc R
C12' C 0.7010(3) 0.8241(7) 0.46281(18) 0.0419(18) Uani 1 1 d .
H12' H 0.7124 0.8387 0.4827 0.056 Uiso 1 1 calc R
C13' C 0.7124(3) 0.9050(7) 0.44048(19) 0.0420(18) Uani 1 1 d .
H13' H 0.7322 0.9736 0.4454 0.056 Uiso 1 1 calc R
C14' C 0.6950(3) 0.8849(5) 0.41120(17) 0.0297(14) Uani 1 1 d .
H14' H 0.7038 0.9400 0.3966 0.040 Uiso 1 1 calc R
C15' C 0.6641(2) 0.7836(5) 0.40257(14) 0.0231(12) Uani 1 1 d .
C16' C 0.6275(2) 0.8192(5) 0.35151(15) 0.0229(12) Uani 1 1 d .
C17' C 0.6101(2) 0.7782(5) 0.32267(14) 0.0220(12) Uani 1 1 d .
H17' H 0.5971 0.8357 0.3093 0.029 Uiso 1 1 calc R
C18' C 0.6095(2) 0.6631(5) 0.31112(13) 0.0199(11) Uani 1 1 d .
C19' C 0.5360(3) 0.2666(6) 0.38418(16) 0.0313(14) Uani 1 1 d .
H19a' H 0.5008 0.2737 0.3951 0.047 Uiso 1 1 calc R
H19b' H 0.5564 0.1973 0.3906 0.047 Uiso 1 1 calc R
H19c' H 0.5269 0.2616 0.3630 0.047 Uiso 1 1 calc R
C20' C 0.5667(3) 0.5672(7) 0.46090(16) 0.0377(16) Uani 1 1 d .
H20a' H 0.5922 0.5385 0.4767 0.057 Uiso 1 1 calc R
H20b' H 0.5286 0.5348 0.4633 0.057 Uiso 1 1 calc R
H20c' H 0.5647 0.6510 0.4620 0.057 Uiso 1 1 calc R
C21' C 0.6185(3) 0.9485(5) 0.35684(17) 0.0326(15) Uani 1 1 d .
H21a' H 0.6108 0.9617 0.3777 0.049 Uiso 1 1 calc R
H21b' H 0.5861 0.9755 0.3447 0.049 Uiso 1 1 calc R
H21c' H 0.6528 0.9906 0.3515 0.049 Uiso 1 1 calc R
C22' C 0.5833(3) 0.6517(6) 0.27925(15) 0.0341(15) Uani 1 1 d .
H22a' H 0.6138 0.6526 0.2649 0.051 Uiso 1 1 calc R
H22b' H 0.5573 0.7159 0.2753 0.051 Uiso 1 1 calc R
H22c' H 0.5622 0.5793 0.2775 0.051 Uiso 1 1 calc R
C23' C 0.7305(3) 0.4139(6) 0.42903(14) 0.0268(13) Uani 1 1 d .
C24' C 0.7101(3) 0.3950(6) 0.45830(15) 0.0336(15) Uani 1 1 d .
H24' H 0.7158 0.4525 0.4729 0.045 Uiso 1 1 calc R
C25' C 0.6818(3) 0.2924(7) 0.46572(18) 0.0434(19) Uani 1 1 d .
H25' H 0.6693 0.2804 0.4853 0.058 Uiso 1 1 calc R
C26' C 0.6724(3) 0.2088(7) 0.44401(18) 0.0405(18) Uani 1 1 d .
H26' H 0.6534 0.1399 0.4490 0.054 Uiso 1 1 calc R
C27' C 0.6908(3) 0.2252(6) 0.41473(16) 0.0306(14) Uani 1 1 d .
H27' H 0.6831 0.1679 0.4003 0.041 Uiso 1 1 calc R
C28' C 0.7206(2) 0.3261(5) 0.40669(14) 0.0235(12) Uani 1 1 d .
C29' C 0.7610(2) 0.2871(5) 0.35770(14) 0.0241(12) Uani 1 1 d .
C30' C 0.7763(2) 0.3229(6) 0.32844(14) 0.0246(12) Uani 1 1 d .
H30' H 0.7871 0.2629 0.3156 0.033 Uiso 1 1 calc R
C31' C 0.7775(2) 0.4353(5) 0.31605(13) 0.0220(11) Uani 1 1 d .
C32' C 0.7595(2) 0.6436(5) 0.31787(14) 0.0240(12) Uani 1 1 d .
C33' C 0.7494(3) 0.6784(6) 0.28865(15) 0.0308(14) Uani 1 1 d .
H33' H 0.7423 0.6222 0.2739 0.041 Uiso 1 1 calc R
C34' C 0.7498(3) 0.7971(6) 0.28060(17) 0.0367(16) Uani 1 1 d .
H34' H 0.7436 0.8189 0.2606 0.049 Uiso 1 1 calc R
C35' C 0.7591(3) 0.8812(7) 0.30231(19) 0.0417(18) Uani 1 1 d .
H35' H 0.7593 0.9599 0.2969 0.055 Uiso 1 1 calc R
C36' C 0.7684(3) 0.8493(5) 0.33238(17) 0.0335(15) Uani 1 1 d .
H36' H 0.7736 0.9072 0.3469 0.045 Uiso 1 1 calc R
C37' C 0.7699(2) 0.7302(5) 0.34108(14) 0.0236(12) Uani 1 1 d .
C38' C 0.8134(3) 0.7288(5) 0.39112(16) 0.0283(13) Uani 1 1 d .
C39' C 0.8196(2) 0.6801(6) 0.42039(15) 0.0302(14) Uani 1 1 d .
H39' H 0.8445 0.7205 0.4335 0.040 Uiso 1 1 calc R
C40' C 0.7937(3) 0.5801(6) 0.43257(14) 0.0284(13) Uani 1 1 d .
C41' C 0.7792(3) 0.1640(6) 0.36661(18) 0.0357(16) Uani 1 1 d .
H41a' H 0.7853 0.1603 0.3881 0.054 Uiso 1 1 calc R
H41b' H 0.8145 0.1442 0.3568 0.054 Uiso 1 1 calc R
H41c' H 0.7492 0.1098 0.3606 0.054 Uiso 1 1 calc R
C42' C 0.8099(3) 0.4429(7) 0.28611(15) 0.0351(15) Uani 1 1 d .
H42a' H 0.7823 0.4485 0.2696 0.053 Uiso 1 1 calc R
H42b' H 0.8333 0.3741 0.2837 0.053 Uiso 1 1 calc R
H42c' H 0.8344 0.5109 0.2864 0.053 Uiso 1 1 calc R
C43' C 0.8561(3) 0.8263(7) 0.38382(19) 0.0413(17) Uani 1 1 d .
H43a' H 0.8697 0.8158 0.3637 0.062 Uiso 1 1 calc R
H43b' H 0.8885 0.8237 0.3979 0.062 Uiso 1 1 calc R
H43c' H 0.8370 0.9007 0.3853 0.062 Uiso 1 1 calc R
C44' C 0.8184(3) 0.5433(8) 0.46363(16) 0.0445(18) Uani 1 1 d .
H44a' H 0.7932 0.5704 0.4791 0.067 Uiso 1 1 calc R
H44b' H 0.8563 0.5769 0.4667 0.067 Uiso 1 1 calc R
H44c' H 0.8212 0.4595 0.4645 0.067 Uiso 1 1 calc R
C45' C 0.4539(3) 0.8899(7) 0.3485(2) 0.052(2) Uani 1 1 d .
H45a' H 0.4214 0.9342 0.3401 0.070 Uiso 1 1 calc R
H45b' H 0.4890 0.9177 0.3392 0.070 Uiso 1 1 calc R
C46' C 0.4582(3) 0.9083(7) 0.3812(2) 0.054(2) Uani 1 1 d .
H46a' H 0.4632 0.9911 0.3855 0.071 Uiso 1 1 calc R
H46b' H 0.4227 0.8824 0.3904 0.071 Uiso 1 1 calc R
C47' C 0.4375(4) 0.7465(8) 0.3105(2) 0.058(2) Uani 1 1 d .
H47a' H 0.4009 0.7789 0.3038 0.086 Uiso 1 1 calc R
H47b' H 0.4376 0.6637 0.3068 0.086 Uiso 1 1 calc R
H47c' H 0.4683 0.7826 0.2996 0.086 Uiso 1 1 calc R
C48' C 0.5173(4) 0.8765(10) 0.4247(2) 0.066(3) Uani 1 1 d .
H48a' H 0.5302 0.9563 0.4257 0.099 Uiso 1 1 calc R
H48b' H 0.5468 0.8262 0.4332 0.099 Uiso 1 1 calc R
H48c' H 0.4823 0.8680 0.4358 0.099 Uiso 1 1 calc R
K1' K 0.53113(5) 0.62306(11) 0.36766(3) 0.0244(3) Uani 1 1 d .
O1' O 0.4459(2) 0.7679(4) 0.34192(14) 0.0439(13) Uani 1 1 d .
O2' O 0.5061(2) 0.8447(4) 0.39355(13) 0.0421(12) Uani 1 1 d .
C49' C 0.4121(3) 0.4062(6) 0.34527(19) 0.0400(17) Uani 1 1 d .
H49a' H 0.4241 0.3373 0.3565 0.053 Uiso 1 1 calc R
H49b' H 0.3812 0.3833 0.3312 0.053 Uiso 1 1 calc R
C50' C 0.3900(3) 0.4938(7) 0.36609(19) 0.0451(19) Uani 1 1 d .
H50a' H 0.3803 0.5650 0.3551 0.060 Uiso 1 1 calc R
H50b' H 0.3550 0.4648 0.3752 0.060 Uiso 1 1 calc R
O3' O 0.4597(2) 0.4490(5) 0.32890(14) 0.0464(13) Uani 1 1 d .
O4' O 0.4313(2) 0.5177(4) 0.38818(13) 0.0447(13) Uani 1 1 d .
C51' C 0.4138(4) 0.5948(9) 0.4116(2) 0.062(3) Uani 1 1 d .
H51a' H 0.4035 0.6695 0.4031 0.093 Uiso 1 1 calc R
H51b' H 0.4453 0.6046 0.4260 0.093 Uiso 1 1 calc R
H51c' H 0.3809 0.5623 0.4215 0.093 Uiso 1 1 calc R
C52' C 0.4736(3) 0.3746(8) 0.3048(2) 0.055(2) Uani 1 1 d .
H52a' H 0.4781 0.2959 0.3121 0.082 Uiso 1 1 calc R
H52b' H 0.5092 0.4001 0.2961 0.082 Uiso 1 1 calc R
H52c' H 0.4429 0.3771 0.2897 0.082 Uiso 1 1 calc R

loop_
_atom_site_aniso_label
_atom_site_aniso_U_11
_atom_site_aniso_U_22
_atom_site_aniso_U_33
_atom_site_aniso_U_23
_atom_site_aniso_U_13
_atom_site_aniso_U_12
Dy1 0.01385(11) 0.01294(12) 0.02358(13) 0.00143(10) -0.00001(9) -0.00027(9)
N1 0.009(2) 0.018(2) 0.028(2) -0.0009(19) 0.0013(17) -0.0011(16)
N2 0.021(2) 0.008(2) 0.028(2) -0.0025(17) 0.0029(19) 0.0025(17)
N3 0.023(2) 0.017(2) 0.028(3) 0.0022(19) -0.0011(19) -0.0023(19)
N4 0.018(2) 0.011(2) 0.035(2) 0.0028(18) 0.0010(18) -0.0009(16)
N5 0.023(2) 0.015(2) 0.028(3) 0.0023(19) -0.0011(19) -0.0017(18)
N6 0.017(2) 0.020(2) 0.028(3) 0.0028(19) -0.0013(19) 0.0042(18)
N7 0.016(2) 0.017(2) 0.024(2) 0.0015(18) 0.0002(18) -0.0004(17)
N8 0.013(2) 0.017(2) 0.032(3) 0.0032(19) 0.0001(18) 0.0029(17)
C1 0.014(2) 0.020(3) 0.022(3) 0.001(2) -0.005(2) -0.002(2)
C2 0.019(3) 0.035(4) 0.025(3) 0.001(2) -0.001(2) 0.003(2)
C3 0.035(3) 0.028(3) 0.029(3) 0.013(3) -0.002(3) 0.001(3)
C4 0.035(4) 0.024(3) 0.037(4) 0.013(3) -0.004(3) 0.004(3)
C5 0.029(3) 0.017(3) 0.037(3) 0.005(2) 0.002(3) 0.005(2)
C6 0.012(2) 0.022(3) 0.027(3) -0.002(2) 0.001(2) 0.003(2)
C7 0.019(3) 0.023(3) 0.030(3) -0.009(2) -0.001(2) 0.003(2)
C8 0.023(3) 0.032(3) 0.028(3) -0.008(3) 0.005(2) 0.002(2)
C9 0.027(3) 0.026(3) 0.026(3) -0.004(2) 0.003(2) -0.006(2)
C10 0.027(3) 0.026(3) 0.032(3) 0.007(3) -0.004(2) -0.009(2)
C11 0.045(4) 0.036(4) 0.039(4) 0.018(3) -0.012(3) -0.016(3)
C12 0.054(5) 0.045(5) 0.061(5) 0.033(4) -0.029(4) -0.022(4)
C13 0.041(4) 0.033(4) 0.088(7) 0.029(4) -0.031(4) -0.012(3)
C14 0.031(4) 0.024(4) 0.070(5) 0.014(3) -0.010(3) -0.006(3)
C15 0.020(3) 0.014(3) 0.046(4) 0.007(2) -0.001(3) -0.009(2)
C16 0.014(3) 0.016(3) 0.049(4) -0.002(3) 0.009(2) 0.003(2)
C17 0.018(3) 0.023(3) 0.040(4) -0.013(3) 0.004(2) -0.001(2)
C18 0.023(3) 0.021(3) 0.026(3) -0.004(2) 0.005(2) 0.001(2)
C19 0.029(3) 0.029(4) 0.048(4) -0.010(3) 0.004(3) 0.010(3)
C20 0.048(4) 0.053(5) 0.030(4) 0.002(3) 0.010(3) -0.008(4)
C21 0.026(3) 0.021(3) 0.062(5) -0.006(3) -0.002(3) 0.001(3)
C22 0.033(3) 0.037(4) 0.029(3) -0.006(3) -0.002(3) -0.009(3)
C23 0.022(3) 0.019(3) 0.030(3) -0.001(2) 0.000(2) -0.005(2)
C24 0.036(4) 0.026(3) 0.031(3) -0.002(3) 0.000(3) -0.007(3)
C25 0.047(4) 0.032(4) 0.035(4) -0.012(3) 0.008(3) -0.008(3)
C26 0.035(4) 0.020(3) 0.057(5) -0.012(3) 0.012(3) -0.003(3)
C27 0.027(3) 0.015(3) 0.044(4) -0.002(3) 0.002(3) -0.004(2)
C28 0.020(3) 0.012(3) 0.035(3) -0.001(2) -0.003(2) -0.004(2)
C29 0.013(2) 0.012(3) 0.047(4) 0.006(2) 0.000(2) -0.0025(19)
C30 0.024(2) 0.012(2) 0.033(3) 0.008(2) -0.001(2) -0.0024(19)
C31 0.010(2) 0.034(3) 0.025(3) 0.006(2) -0.001(2) 0.001(2)
C32 0.007(2) 0.029(3) 0.037(3) -0.004(3) 0.001(2) 0.000(2)
C33 0.027(3) 0.026(3) 0.034(3) -0.007(3) 0.005(3) -0.002(2)
C34 0.030(3) 0.047(4) 0.041(4) -0.020(3) 0.007(3) -0.002(3)
C35 0.031(3) 0.021(3) 0.065(5) -0.011(3) 0.008(3) -0.001(3)
C36 0.021(3) 0.029(4) 0.049(4) -0.003(3) 0.004(3) 0.001(2)
C37 0.015(3) 0.014(3) 0.043(4) -0.003(2) 0.007(2) 0.002(2)
C38 0.018(3) 0.018(3) 0.046(4) 0.012(3) -0.001(2) 0.003(2)
C39 0.028(3) 0.024(3) 0.042(4) 0.013(3) -0.003(3) 0.003(3)
C40 0.016(3) 0.035(4) 0.029(3) 0.007(3) -0.006(2) -0.004(2)
C41 0.039(4) 0.013(3) 0.048(4) 0.000(3) 0.002(3) -0.006(3)
C42 0.033(3) 0.037(4) 0.027(3) 0.005(3) 0.005(3) -0.007(3)
C43 0.031(3) 0.020(3) 0.061(5) 0.006(3) -0.003(3) 0.014(3)
C44 0.040(4) 0.038(4) 0.036(4) 0.002(3) -0.019(3) 0.003(3)
C45 0.040(4) 0.037(4) 0.076(6) -0.011(4) -0.001(4) -0.011(3)
C46 0.043(5) 0.035(5) 0.100(8) 0.000(5) 0.006(5) -0.019(4)
C47 0.046(5) 0.048(5) 0.068(6) -0.007(4) -0.007(4) -0.001(4)
C48 0.043(5) 0.043(5) 0.095(7) 0.024(5) -0.024(5) -0.022(4)
K1 0.0192(6) 0.0216(6) 0.0361(7) -0.0027(5) 0.0025(5) -0.0022(5)
O1 0.042(3) 0.039(3) 0.066(4) -0.021(3) -0.007(3) 0.000(2)
O2 0.035(3) 0.039(3) 0.064(4) 0.004(3) 0.008(3) -0.014(2)
C49 0.025(4) 0.054(5) 0.072(6) -0.020(4) -0.007(4) 0.011(3)
C50 0.015(3) 0.052(5) 0.064(5) -0.011(4) -0.006(3) 0.013(3)
O3 0.024(2) 0.046(3) 0.075(4) -0.007(3) 0.004(2) 0.010(2)
O4 0.028(2) 0.083(3) 0.047(3) -0.001(3) -0.018(2) 0.023(2)
C51 0.034(4) 0.074(7) 0.066(6) -0.010(5) -0.005(4) 0.008(4)
C52 0.051(6) 0.112(10) 0.073(7) -0.011(7) 0.006(5) 0.027(6)
Dy1' 0.01397(11) 0.01298(12) 0.02228(13) -0.00107(10) 0.00050(9) 0.00085(9)
N1' 0.015(2) 0.016(2) 0.019(2) 0.0006(17) 0.0001(17) -0.0016(17)
N2' 0.016(2) 0.012(2) 0.025(2) 0.0008(17) 0.0002(18) -0.0012(16)
N3' 0.017(2) 0.020(2) 0.023(2) -0.0024(19) 0.0021(18) 0.0037(18)
N4' 0.023(2) 0.011(2) 0.031(3) -0.0008(19) 0.001(2) -0.0011(18)
N5' 0.017(2) 0.021(2) 0.026(2) -0.0035(19) -0.0021(18) 0.0057(18)
N6' 0.024(2) 0.010(2) 0.027(2) 0.0002(18) 0.0005(19) 0.0058(18)
N7' 0.011(2) 0.023(2) 0.023(2) -0.0005(19) 0.0004(17) -0.0011(17)
N8' 0.021(2) 0.015(2) 0.033(3) -0.005(2) 0.000(2) -0.0028(18)
C1' 0.012(2) 0.021(3) 0.027(3) 0.000(2) 0.002(2) 0.000(2)
C2' 0.027(3) 0.017(3) 0.024(3) -0.002(2) 0.000(2) -0.004(2)
C3' 0.029(3) 0.037(4) 0.032(3) -0.011(3) 0.001(3) 0.002(3)
C4' 0.036(3) 0.015(3) 0.045(4) -0.010(3) -0.005(3) -0.001(2)
C5' 0.022(3) 0.022(3) 0.034(3) 0.000(2) -0.005(2) 0.002(2)
C6' 0.018(3) 0.015(3) 0.024(3) -0.002(2) -0.003(2) -0.001(2)
C7' 0.017(3) 0.011(3) 0.032(3) 0.005(2) -0.003(2) 0.000(2)
C8' 0.021(3) 0.025(3) 0.028(3) 0.013(2) 0.006(2) 0.000(2)
C9' 0.019(3) 0.027(3) 0.025(3) 0.000(2) 0.002(2) 0.009(2)
C10' 0.017(3) 0.022(3) 0.037(3) -0.010(2) 0.001(2) 0.004(2)
C11' 0.033(3) 0.036(4) 0.031(3) -0.006(3) -0.004(3) 0.007(3)
C12' 0.037(4) 0.044(4) 0.044(4) -0.025(3) -0.011(3) 0.011(3)
C13' 0.031(4) 0.032(4) 0.063(5) -0.023(4) -0.006(3) -0.002(3)
C14' 0.019(3) 0.017(3) 0.053(4) -0.009(3) -0.001(3) -0.001(2)
C15' 0.017(3) 0.016(3) 0.036(3) -0.008(2) -0.002(2) 0.002(2)
C16' 0.019(3) 0.009(3) 0.041(3) 0.003(2) 0.000(2) 0.000(2)
C17' 0.018(3) 0.013(3) 0.035(3) 0.008(2) 0.002(2) 0.002(2)
C18' 0.010(2) 0.023(3) 0.027(3) 0.007(2) 0.000(2) 0.000(2)
C19' 0.031(3) 0.025(3) 0.038(4) 0.005(3) -0.001(3) -0.013(3)
C20' 0.041(4) 0.041(4) 0.032(4) -0.005(3) 0.013(3) 0.001(3)
C21' 0.030(3) 0.011(3) 0.056(4) 0.001(3) 0.000(3) 0.004(2)
C22' 0.036(4) 0.032(4) 0.033(4) 0.006(3) -0.006(3) 0.006(3)
C23' 0.020(3) 0.030(3) 0.030(3) 0.005(3) -0.002(2) 0.007(2)
C24' 0.038(4) 0.033(4) 0.030(3) 0.007(3) 0.002(3) 0.010(3)
C25' 0.042(4) 0.049(5) 0.040(4) 0.020(3) 0.013(3) 0.015(3)
C26' 0.037(4) 0.032(4) 0.054(5) 0.021(3) 0.011(3) 0.010(3)
C27' 0.025(3) 0.022(3) 0.045(4) 0.002(3) 0.001(3) 0.006(2)
C28' 0.019(3) 0.018(3) 0.033(3) 0.005(2) 0.000(2) 0.008(2)
C29' 0.017(3) 0.023(3) 0.032(3) -0.004(2) -0.004(2) -0.003(2)
C30' 0.011(2) 0.033(3) 0.030(3) -0.014(3) -0.001(2) -0.001(2)
C31' 0.019(3) 0.019(3) 0.028(3) -0.006(2) -0.004(2) 0.002(2)
C32' 0.021(3) 0.024(3) 0.028(3) 0.002(2) 0.008(2) -0.004(2)
C33' 0.018(3) 0.042(4) 0.033(3) 0.003(3) 0.001(2) -0.001(3)
C34' 0.030(3) 0.036(4) 0.045(4) 0.020(3) 0.006(3) 0.004(3)
C35' 0.039(4) 0.030(4) 0.057(5) 0.016(3) 0.013(3) -0.002(3)
C36' 0.033(3) 0.012(3) 0.055(4) 0.003(3) 0.006(3) -0.002(2)
C37' 0.011(2) 0.027(3) 0.033(3) -0.002(2) 0.000(2) -0.004(2)
C38' 0.022(3) 0.016(3) 0.047(4) -0.013(3) 0.002(3) -0.001(2)
C39' 0.014(3) 0.035(4) 0.040(4) -0.016(3) -0.013(2) -0.001(2)
C40' 0.033(3) 0.024(3) 0.028(3) -0.009(2) -0.001(3) 0.005(3)
C41' 0.029(3) 0.018(3) 0.060(5) -0.002(3) 0.011(3) 0.008(3)
C42' 0.030(3) 0.047(4) 0.028(3) -0.004(3) 0.005(3) 0.011(3)
C43' 0.026(3) 0.038(4) 0.059(5) -0.007(3) -0.001(3) -0.010(3)
C44' 0.041(4) 0.060(5) 0.032(4) -0.007(3) -0.010(3) 0.005(4)
C45' 0.029(4) 0.028(4) 0.100(7) 0.016(4) -0.003(4) 0.005(3)
C46' 0.036(4) 0.036(4) 0.090(7) 0.001(4) 0.009(4) 0.018(3)
C47' 0.042(5) 0.056(6) 0.074(6) 0.031(5) -0.005(4) 0.007(4)
C48' 0.053(5) 0.086(7) 0.060(6) -0.011(5) 0.031(5) 0.020(5)
K1' 0.0181(6) 0.0214(6) 0.0339(7) 0.0026(5) 0.0026(5) 0.0028(5)
O1' 0.033(3) 0.030(3) 0.068(4) 0.010(2) -0.004(2) 0.002(2)
O2' 0.025(2) 0.037(3) 0.064(4) -0.001(2) 0.006(2) 0.011(2)
C49' 0.022(3) 0.032(4) 0.066(5) 0.010(3) -0.005(3) -0.005(3)
C50' 0.025(3) 0.050(5) 0.060(5) 0.014(4) -0.002(3) -0.004(3)
O3' 0.031(3) 0.041(3) 0.067(4) 0.001(3) 0.006(2) -0.007(2)
O4' 0.037(3) 0.033(3) 0.065(4) 0.005(2) 0.019(3) -0.002(2)
C51' 0.052(5) 0.065(6) 0.070(6) -0.001(5) 0.012(5) -0.020(5)
C52' 0.032(4) 0.066(6) 0.066(6) -0.009(5) -0.007(4) -0.005(4)

loop_
_atom_type_symbol
_atom_type_description
_atom_type_scat_dispersion_real
_atom_type_scat_dispersion_imag
_atom_type_scat_source
C C 0.0033 0.0016 'International Tables Vol C Tables 4.2.6.8 and 6.1.1.4'
H H 0.0000 0.0000 'International Tables Vol C Tables 4.2.6.8 and 6.1.1.4'
N N 0.0061 0.0033 'International Tables Vol C Tables 4.2.6.8 and 6.1.1.4'
O O 0.0106 0.0060 'International Tables Vol C Tables 4.2.6.8 and 6.1.1.4'
K K 0.2009 0.2494 'International Tables Vol C Tables 4.2.6.8 and 6.1.1.4'
Dy Dy -0.1892 4.4098 'International Tables Vol C Tables 4.2.6.8 and 6.1.1.4'

loop_
_geom_angle_atom_site_label_1
_geom_angle_atom_site_label_2
_geom_angle_atom_site_label_3
_geom_angle
N6 Dy1 N7 73.57(16)
N6 Dy1 N5 65.60(16)
N7 Dy1 N5 107.43(16)
N6 Dy1 N8 106.55(16)
N7 Dy1 N8 65.28(16)
N5 Dy1 N8 72.47(16)
N6 Dy1 N4 175.50(17)
N7 Dy1 N4 110.82(16)
N5 Dy1 N4 111.39(16)
N8 Dy1 N4 75.04(15)
N6 Dy1 N3 111.43(16)
N7 Dy1 N3 174.99(16)
N5 Dy1 N3 75.14(16)
N8 Dy1 N3 112.13(16)
N4 Dy1 N3 64.17(16)
N6 Dy1 N2 74.74(15)
N7 Dy1 N2 111.37(15)
N5 Dy1 N2 111.87(16)
N8 Dy1 N2 175.45(16)
N4 Dy1 N2 104.01(15)
N3 Dy1 N2 70.96(16)
N6 Dy1 N1 111.59(16)
N7 Dy1 N1 73.92(15)
N5 Dy1 N1 175.94(16)
N8 Dy1 N1 111.45(16)
N4 Dy1 N1 71.23(16)
N3 Dy1 N1 103.81(15)
N2 Dy1 N1 64.18(15)
N6 Dy1 K1 125.39(11)
N7 Dy1 K1 124.73(11)
N5 Dy1 K1 127.83(12)
N8 Dy1 K1 128.04(11)
N4 Dy1 K1 53.30(11)
N3 Dy1 K1 52.94(12)
N2 Dy1 K1 50.73(11)
N1 Dy1 K1 50.89(10)
C18 N1 C1 124.9(5)
C18 N1 Dy1 133.1(4)
C1 N1 Dy1 100.4(3)
C18 N1 K1 86.7(3)
C1 N1 K1 110.2(3)
Dy1 N1 K1 88.38(14)
C7 N2 C6 125.1(5)
C7 N2 Dy1 133.5(4)
C6 N2 Dy1 99.8(3)
C7 N2 K1 86.3(3)
C6 N2 K1 110.3(3)
Dy1 N2 K1 88.97(13)
C9 N3 C10 123.9(5)
C9 N3 Dy1 134.0(4)
C10 N3 Dy1 100.4(4)
C9 N3 K1 85.6(4)
C10 N3 K1 113.9(4)
Dy1 N3 K1 86.86(15)
C16 N4 C15 124.6(5)
C16 N4 Dy1 133.2(4)
C15 N4 Dy1 100.4(3)
C16 N4 K1 86.2(3)
C15 N4 K1 113.9(4)
Dy1 N4 K1 86.92(14)
C40 N5 C23 123.5(5)
C40 N5 Dy1 134.9(4)
C23 N5 Dy1 101.3(3)
C29 N6 C28 124.5(5)
C29 N6 Dy1 133.8(4)
C28 N6 Dy1 101.5(3)
C31 N7 C32 124.8(5)
C31 N7 Dy1 132.8(4)
C32 N7 Dy1 102.1(3)
C38 N8 C37 124.3(5)
C38 N8 Dy1 134.0(4)
C37 N8 Dy1 101.6(3)
C2 C1 N1 125.6(5)
C2 C1 C6 119.2(5)
N1 C1 C6 114.6(5)
C1 C2 C3 120.9(6)
C4 C3 C2 120.2(6)
C5 C4 C3 119.6(6)
C4 C5 C6 121.9(6)
C5 C6 N2 125.1(5)
C5 C6 C1 118.2(5)
N2 C6 C1 116.4(5)
N2 C7 C8 122.3(5)
N2 C7 C19 122.9(6)
C8 C7 C19 114.6(5)
N2 C7 K1 69.0(3)
C8 C7 K1 81.2(4)
C19 C7 K1 118.8(4)
C9 C8 C7 129.9(6)
C9 C8 K1 76.6(4)
C7 C8 K1 73.5(3)
N3 C9 C8 122.1(6)
N3 C9 C20 123.1(6)
C8 C9 C20 114.6(6)
N3 C9 K1 70.3(3)
C8 C9 K1 78.5(4)
C20 C9 K1 120.2(4)
N3 C10 C11 126.8(6)
N3 C10 C15 115.5(5)
C11 C10 C15 117.2(6)
C12 C11 C10 121.9(8)
C11 C12 C13 120.2(8)
C12 C13 C14 121.5(7)
C15 C14 C13 118.6(8)
C14 C15 N4 124.9(7)
C14 C15 C10 120.5(7)
N4 C15 C10 114.1(5)
N4 C16 C17 123.3(5)
N4 C16 C21 122.5(6)
C17 C16 C21 114.1(6)
N4 C16 K1 70.0(3)
C17 C16 K1 78.5(3)
C21 C16 K1 121.6(4)
C18 C17 C16 129.0(6)
C18 C17 K1 73.1(3)
C16 C17 K1 76.6(3)
N1 C18 C17 122.7(6)
N1 C18 C22 122.8(6)
C17 C18 C22 114.3(5)
N1 C18 K1 69.0(3)
C17 C18 K1 81.9(3)
C22 C18 K1 118.2(4)
C24 C23 N5 125.9(6)
C24 C23 C28 118.6(6)
N5 C23 C28 115.0(5)
C25 C24 C23 121.5(6)
C24 C25 C26 119.6(6)
C27 C26 C25 120.3(6)
C26 C27 C28 121.4(6)
C27 C28 N6 125.4(6)
C27 C28 C23 118.5(6)
N6 C28 C23 115.6(5)
N6 C29 C30 123.3(5)
N6 C29 C41 121.9(6)
C30 C29 C41 114.8(5)
C29 C30 C31 129.1(5)
N7 C31 C30 123.4(5)
N7 C31 C42 121.5(6)
C30 C31 C42 114.9(5)
N7 C32 C37 117.1(5)
N7 C32 C33 125.2(6)
C37 C32 C33 117.4(6)
C34 C33 C32 121.3(7)
C35 C34 C33 119.3(7)
C36 C35 C34 120.7(6)
C35 C36 C37 121.1(7)
C36 C37 C32 120.1(6)
C36 C37 N8 124.7(6)
C32 C37 N8 114.7(5)
N8 C38 C39 124.0(6)
N8 C38 C43 121.5(6)
C39 C38 C43 114.5(6)
C38 C39 C40 129.0(6)
N5 C40 C39 122.2(6)
N5 C40 C44 122.8(6)
C39 C40 C44 115.0(6)
O1 C45 C46 110.3(7)
O2 C46 C45 111.0(7)
O4 K1 O1 80.76(18)
O4 K1 O2 91.70(19)
O1 K1 O2 59.47(18)
O4 K1 N2 100.40(17)
O1 K1 N2 154.17(17)
O2 K1 N2 145.48(16)
O4 K1 N1 143.57(18)
O1 K1 N1 112.41(16)
O2 K1 N1 124.51(15)
N2 K1 N1 52.89(13)
O4 K1 O3 60.66(17)
O1 K1 O3 77.27(17)
O2 K1 O3 132.39(16)
N2 K1 O3 80.90(15)
N1 K1 O3 88.28(14)
O4 K1 N3 106.22(15)
O1 K1 N3 147.86(17)
O2 K1 N3 88.67(15)
N2 K1 N3 56.97(13)
N1 K1 N3 80.92(13)
O3 K1 N3 133.92(15)
O4 K1 N4 152.13(16)
O1 K1 N4 110.92(15)
O2 K1 N4 74.57(14)
N2 K1 N4 80.07(13)
N1 K1 N4 56.96(13)
O3 K1 N4 145.08(15)
N3 K1 N4 50.53(13)
O4 K1 C7 77.06(18)
O1 K1 C7 151.40(16)
O2 K1 C7 138.36(17)
N2 K1 C7 24.66(13)
N1 K1 C7 77.33(14)
O3 K1 C7 76.22(16)
N3 K1 C7 57.72(14)
N4 K1 C7 97.00(14)
O4 K1 C18 149.90(17)
O1 K1 C18 89.08(17)
O2 K1 C18 107.43(16)
N2 K1 C18 77.03(14)
N1 K1 C18 24.30(14)
O3 K1 C18 89.53(16)
N3 K1 C18 97.45(15)
N4 K1 C18 57.75(15)
C7 K1 C18 101.20(16)
O4 K1 C9 82.35(16)
O1 K1 C9 146.46(18)
O2 K1 C9 92.43(17)
N2 K1 C9 57.92(14)
N1 K1 C9 98.30(14)
O3 K1 C9 118.26(17)
N3 K1 C9 24.07(14)
N4 K1 C9 74.32(15)
C7 K1 C9 46.75(16)
C18 K1 C9 118.73(16)
O4 K1 C8 69.64(17)
O1 K1 C8 149.60(16)
O2 K1 C8 113.31(17)
N2 K1 C8 44.88(14)
N1 K1 C8 95.96(14)
O3 K1 C8 93.54(17)
N3 K1 C8 44.16(15)
N4 K1 C8 93.29(15)
C7 K1 C8 25.23(16)
C18 K1 C8 120.11(16)
C9 K1 C8 24.84(16)
C45 O1 C47 111.7(6)
C45 O1 K1 114.9(5)
C47 O1 K1 113.4(5)
C48 O2 C46 113.4(6)
C48 O2 K1 124.5(5)
C46 O2 K1 117.6(5)
O3 C49 C50 111.2(7)
O4 C50 C49 111.3(6)
O4 C50 K1 47.0(3)
C49 C50 K1 87.5(4)
C51 O3 C49 113.0(6)
C51 O3 K1 132.2(4)
C49 O3 K1 111.0(5)
C52 O4 C50 110.4(7)
C52 O4 K1 109.4(5)
C50 O4 K1 110.7(4)
N6' Dy1' N7' 73.51(16)
N6' Dy1' N8' 106.73(16)
N7' Dy1' N8' 65.29(16)
N6' Dy1' N5' 65.33(16)
N7' Dy1' N5' 107.31(15)
N8' Dy1' N5' 72.82(17)
N6' Dy1' N4' 175.27(16)
N7' Dy1' N4' 111.10(16)
N8' Dy1' N4' 74.99(16)
N5' Dy1' N4' 111.53(16)
N6' Dy1' N2' 74.80(15)
N7' Dy1' N2' 111.19(15)
N8' Dy1' N2' 175.07(16)
N5' Dy1' N2' 111.91(16)
N4' Dy1' N2' 103.87(15)
N6' Dy1' N3' 111.17(16)
N7' Dy1' N3' 175.31(16)
N8' Dy1' N3' 112.51(16)
N5' Dy1' N3' 75.35(15)
N4' Dy1' N3' 64.21(16)
N2' Dy1' N3' 70.73(15)
N6' Dy1' N1' 112.06(16)
N7' Dy1' N1' 74.34(15)
N8' Dy1' N1' 111.21(16)
N5' Dy1' N1' 175.90(16)
N4' Dy1' N1' 70.86(16)
N2' Dy1' N1' 64.04(15)
N3' Dy1' N1' 103.27(15)
N6' Dy1' K1' 125.47(12)
N7' Dy1' K1' 124.76(11)
N8' Dy1' K1' 127.78(12)
N5' Dy1' K1' 127.92(11)
N4' Dy1' K1' 53.13(11)
N2' Dy1' K1' 50.76(11)
N3' Dy1' K1' 52.80(11)
N1' Dy1' K1' 50.49(10)
C18' N1' C1' 124.4(5)
C18' N1' Dy1' 134.0(4)
C1' N1' Dy1' 100.0(3)
C18' N1' K1' 86.3(3)
C1' N1' K1' 110.7(3)
Dy1' N1' K1' 88.99(14)
C7' N2' C6' 124.1(5)
C7' N2' Dy1' 133.8(4)
C6' N2' Dy1' 100.5(3)
C7' N2' K1' 86.4(3)
C6' N2' K1' 110.3(3)
Dy1' N2' K1' 88.98(14)
C9' N3' C10' 124.7(5)
C9' N3' Dy1' 134.4(4)
C10' N3' Dy1' 99.2(3)
C9' N3' K1' 85.7(3)
C10' N3' K1' 114.7(4)
Dy1' N3' K1' 86.77(14)
C16' N4' C15' 125.0(5)
C16' N4' Dy1' 134.3(4)
C15' N4' Dy1' 99.1(3)
C16' N4' K1' 85.7(3)
C15' N4' K1' 113.7(3)
Dy1' N4' K1' 86.80(13)
C40' N5' C23' 123.6(5)
C40' N5' Dy1' 134.8(4)
C23' N5' Dy1' 101.4(3)
C29' N6' C28' 124.3(5)
C29' N6' Dy1' 133.7(4)
C28' N6' Dy1' 101.8(3)
C31' N7' C32' 123.6(5)
C31' N7' Dy1' 133.3(4)
C32' N7' Dy1' 102.7(3)
C38' N8' C37' 124.1(5)
C38' N8' Dy1' 134.1(4)
C37' N8' Dy1' 101.6(3)
C2' C1' N1' 125.5(5)
C2' C1' C6' 118.6(5)
N1' C1' C6' 115.6(5)
C3' C2' C1' 121.3(6)
C2' C3' C4' 119.5(6)
C3' C4' C5' 120.2(6)
C6' C5' C4' 121.6(6)
C5' C6' C1' 118.8(5)
C5' C6' N2' 126.0(5)
C1' C6' N2' 114.7(5)
N2' C7' C8' 122.7(5)
N2' C7' C19' 122.7(5)
C8' C7' C19' 114.5(5)
N2' C7' K1' 68.9(3)
C8' C7' K1' 81.6(3)
C19' C7' K1' 119.3(4)
C9' C8' C7' 129.2(5)
C9' C8' K1' 76.0(3)
C7' C8' K1' 73.1(3)
N3' C9' C8' 122.0(5)
N3' C9' C20' 123.4(6)
C8' C9' C20' 114.6(5)
N3' C9' K1' 70.0(3)
C8' C9' K1' 79.2(3)
C20' C9' K1' 121.8(4)
C11' C10' N3' 124.7(6)
C11' C10' C15' 120.0(6)
N3' C10' C15' 114.9(5)
C12' C11' C10' 120.8(7)
C13' C12' C11' 119.2(7)
C14' C13' C12' 120.7(7)
C13' C14' C15' 122.1(7)
C14' C15' N4' 126.8(6)
C14' C15' C10' 117.1(6)
N4' C15' C10' 115.6(5)
N4' C16' C17' 122.4(5)
N4' C16' C21' 122.2(6)
C17' C16' C21' 115.4(5)
N4' C16' K1' 70.3(3)
C17' C16' K1' 77.9(3)
C21' C16' K1' 122.9(4)
C16' C17' C18' 129.7(5)
C16' C17' K1' 77.0(3)
C18' C17' K1' 73.4(3)
N1' C18' C17' 121.7(5)
N1' C18' C22' 123.7(5)
C17' C18' C22' 114.6(5)
N1' C18' K1' 68.8(3)
C17' C18' K1' 81.3(3)
C22' C18' K1' 120.1(4)
C24' C23' N5' 125.6(6)
C24' C23' C28' 118.9(6)
N5' C23' C28' 114.9(5)
C25' C24' C23' 121.2(7)
C26' C25' C24' 119.4(7)
C25' C26' C27' 121.1(7)
C26' C27' C28' 121.0(7)
C27' C28' N6' 125.4(6)
C27' C28' C23' 118.4(6)
N6' C28' C23' 115.6(5)
N6' C29' C30' 122.7(6)
N6' C29' C41' 121.5(6)
C30' C29' C41' 115.7(6)
C31' C30' C29' 129.4(5)
N7' C31' C30' 123.1(5)
N7' C31' C42' 122.8(6)
C30' C31' C42' 113.9(5)
C33' C32' N7' 127.0(6)
C33' C32' C37' 119.8(6)
N7' C32' C37' 112.9(5)
C32' C33' C34' 121.3(7)
C35' C34' C33' 120.0(7)
C34' C35' C36' 120.3(7)
C35' C36' C37' 121.0(7)
N8' C37' C36' 125.3(6)
N8' C37' C32' 116.9(5)
C36' C37' C32' 117.5(6)
N8' C38' C39' 122.6(6)
N8' C38' C43' 121.9(6)
C39' C38' C43' 115.5(6)
C40' C39' C38' 129.7(5)
N5' C40' C39' 122.8(6)
N5' C40' C44' 122.5(6)
C39' C40' C44' 114.6(6)
O1' C45' C46' 110.2(7)
O2' C46' C45' 110.0(6)
O4' K1' O1' 79.09(16)
O4' K1' O2' 94.34(15)
O1' K1' O2' 59.34(16)
O4' K1' N1' 139.64(15)
O1' K1' N1' 113.88(16)
O2' K1' N1' 125.55(14)
O4' K1' N2' 98.94(14)
O1' K1' N2' 155.00(16)
O2' K1' N2' 145.16(15)
N1' K1' N2' 52.78(13)
O4' K1' N3' 109.00(16)
O1' K1' N3' 147.43(16)
O2' K1' N3' 88.27(14)
N1' K1' N3' 80.94(13)
N2' K1' N3' 56.96(13)
O4' K1' N4' 156.58(17)
O1' K1' N4' 111.30(14)
O2' K1' N4' 74.99(14)
N1' K1' N4' 56.96(13)
N2' K1' N4' 80.32(13)
N3' K1' N4' 50.96(13)
O4' K1' O3' 57.75(16)
O1' K1' O3' 78.07(16)
O2' K1' O3' 133.58(15)
N1' K1' O3' 86.54(14)
N2' K1' O3' 79.91(14)
N3' K1' O3' 133.47(15)
N4' K1' O3' 143.31(14)
O4' K1' C18' 145.01(17)
O1' K1' C18' 89.93(16)
O2' K1' C18' 108.48(16)
N1' K1' C18' 24.85(13)
N2' K1' C18' 77.42(14)
N3' K1' C18' 98.13(14)
N4' K1' C18' 58.03(14)
O3' K1' C18' 87.59(15)
O4' K1' C7' 76.20(15)
O1' K1' C7' 150.90(15)
O2' K1' C7' 137.42(16)
N1' K1' C7' 77.29(14)
N2' K1' C7' 24.73(13)
N3' K1' C7' 57.71(14)
N4' K1' C7' 97.37(14)
O3' K1' C7' 75.86(15)
C18' K1' C7' 101.62(15)
O4' K1' C9' 84.77(17)
O1' K1' C9' 144.99(17)
O2' K1' C9' 91.55(16)
N1' K1' C9' 98.52(14)
N2' K1' C9' 58.10(14)
N3' K1' C9' 24.28(14)
N4' K1' C9' 74.92(15)
O3' K1' C9' 118.42(16)
C18' K1' C9' 119.64(14)
C7' K1' C9' 46.78(15)
O4' K1' C16' 161.87(15)
O1' K1' C16' 88.76(15)
O2' K1' C16' 67.76(15)
N1' K1' C16' 57.89(14)
N2' K1' C16' 97.72(13)
N3' K1' C16' 74.59(14)
N4' K1' C16' 23.97(14)
O3' K1' C16' 132.95(16)
C18' K1' C16' 46.98(16)
C7' K1' C16' 118.64(14)
C9' K1' C16' 98.08(16)
C47' O1' C45' 112.2(7)
C47' O1' K1' 112.1(4)
C45' O1' K1' 114.1(4)
C46' O2' C48' 111.1(6)
C46' O2' K1' 117.6(5)
C48' O2' K1' 125.2(5)
O3' C49' C50' 111.9(6)
O4' C50' C49' 110.0(6)
C52' O3' C49' 112.0(6)
C52' O3' K1' 133.3(4)
C49' O3' K1' 110.3(5)
C50' O4' C51' 116.0(6)
C50' O4' K1' 114.6(4)
C51' O4' K1' 102.9(4)

loop_
_geom_bond_atom_site_label_1
_geom_bond_atom_site_label_2
_geom_bond_distance
Dy1 N6 2.425(5)
Dy1 N7 2.442(5)
Dy1 N5 2.444(5)
Dy1 N8 2.449(4)
Dy1 N4 2.461(5)
Dy1 N3 2.482(5)
Dy1 N2 2.484(4)
Dy1 N1 2.507(5)
Dy1 K1 3.8402(14)
N1 C18 1.314(7)
N1 C1 1.411(7)
N1 K1 2.981(5)
N2 C7 1.329(7)
N2 C6 1.410(7)
N2 K1 2.973(5)
N3 C9 1.330(8)
N3 C10 1.399(8)
N3 K1 3.069(5)
N4 C16 1.328(8)
N4 C15 1.419(8)
N4 K1 3.084(5)
N5 C40 1.324(7)
N5 C23 1.412(8)
N6 C29 1.321(7)
N6 C28 1.414(8)
N7 C31 1.320(7)
N7 C32 1.382(8)
N8 C38 1.318(8)
N8 C37 1.423(8)
C1 C2 1.395(8)
C1 C6 1.437(8)
C2 C3 1.398(9)
C3 C4 1.397(10)
C4 C5 1.383(9)
C5 C6 1.406(8)
C7 C8 1.413(9)
C7 C19 1.511(8)
C7 K1 3.178(6)
C8 C9 1.404(9)
C8 K1 3.275(6)
C9 C20 1.529(9)
C9 K1 3.251(6)
C10 C11 1.408(9)
C10 C15 1.444(9)
C11 C12 1.361(11)
C12 C13 1.368(14)
C13 C14 1.410(12)
C14 C15 1.385(9)
C16 C17 1.416(9)
C16 C21 1.511(9)
C16 K1 3.275(6)
C17 C18 1.407(9)
C17 K1 3.299(6)
C18 C22 1.531(9)
C18 K1 3.188(6)
C23 C24 1.407(9)
C23 C28 1.431(8)
C24 C25 1.379(10)
C25 C26 1.400(11)
C26 C27 1.379(10)
C27 C28 1.403(8)
C29 C30 1.400(9)
C29 C41 1.535(8)
C30 C31 1.412(9)
C31 C42 1.521(8)
C32 C37 1.413(9)
C32 C33 1.433(9)
C33 C34 1.397(10)
C34 C35 1.383(11)
C35 C36 1.381(10)
C36 C37 1.395(9)
C38 C39 1.395(10)
C38 C43 1.526(8)
C39 C40 1.414(9)
C40 C44 1.519(9)
C45 O1 1.392(10)
C45 C46 1.498(13)
C46 O2 1.417(9)
C47 O1 1.415(11)
C48 O2 1.339(10)
K1 O4 2.739(6)
K1 O1 2.814(5)
K1 O2 2.826(5)
K1 O3 2.983(6)
C49 O3 1.435(9)
C49 C50 1.477(12)
C50 O4 1.424(8)
O3 C51 1.414(11)
O4 C52 1.382(13)
Dy1' N6' 2.428(4)
Dy1' N7' 2.437(5)
Dy1' N8' 2.441(5)
Dy1' N5' 2.448(5)
Dy1' N4' 2.466(5)
Dy1' N2' 2.473(4)
Dy1' N3' 2.485(5)
Dy1' N1' 2.486(5)
Dy1' K1' 3.8258(14)
N1' C18' 1.330(7)
N1' C1' 1.414(7)
N1' K1' 2.952(5)
N2' C7' 1.329(7)
N2' C6' 1.424(7)
N2' K1' 2.963(5)
N3' C9' 1.335(7)
N3' C10' 1.409(8)
N3' K1' 3.052(5)
N4' C16' 1.323(7)
N4' C15' 1.419(8)
N4' K1' 3.065(5)
N5' C40' 1.300(8)
N5' C23' 1.418(8)
N6' C29' 1.328(7)
N6' C28' 1.415(8)
N7' C31' 1.320(7)
N7' C32' 1.423(8)
N8' C38' 1.327(8)
N8' C37' 1.403(8)
C1' C2' 1.408(8)
C1' C6' 1.424(8)
C2' C3' 1.380(9)
C3' C4' 1.386(10)
C4' C5' 1.387(9)
C5' C6' 1.380(8)
C7' C8' 1.416(9)
C7' C19' 1.528(8)
C7' K1' 3.170(5)
C8' C9' 1.401(9)
C8' K1' 3.279(6)
C9' C20' 1.525(8)
C9' K1' 3.238(6)
C10' C11' 1.395(9)
C10' C15' 1.424(9)
C11' C12' 1.393(10)
C12' C13' 1.384(12)
C13' C14' 1.370(10)
C14' C15' 1.405(8)
C16' C17' 1.411(9)
C16' C21' 1.511(8)
C16' K1' 3.246(6)
C17' C18' 1.411(8)
C17' K1' 3.258(6)
C18' C22' 1.529(8)
C18' K1' 3.159(6)
C23' C24' 1.408(9)
C23' C28' 1.424(9)
C24' C25' 1.384(10)
C25' C26' 1.370(12)
C26' C27' 1.389(10)
C27' C28' 1.393(9)
C29' C30' 1.414(9)
C29' C41' 1.516(9)
C30' C31' 1.397(9)
C31' C42' 1.542(8)
C32' C33' 1.370(9)
C32' C37' 1.443(8)
C33' C34' 1.402(10)
C34' C35' 1.374(11)
C35' C36' 1.394(11)
C36' C37' 1.414(9)
C38' C39' 1.416(10)
C38' C43' 1.527(9)
C39' C40' 1.402(10)
C40' C44' 1.537(9)
C45' O1' 1.435(9)
C45' C46' 1.468(13)
C46' O2' 1.419(9)
C47' O1' 1.425(11)
C48' O2' 1.444(11)
K1' O4' 2.769(5)
K1' O1' 2.789(5)
K1' O2' 2.845(5)
K1' O3' 3.078(6)
C49' O3' 1.417(8)
C49' C50' 1.461(11)
C50' O4' 1.376(9)
O3' C52' 1.410(10)
O4' C51' 1.426(11)

loop_
_platon_squeeze_void_nr
_platon_squeeze_void_average_x
_platon_squeeze_void_average_y
_platon_squeeze_void_average_z
_platon_squeeze_void_volume
_platon_squeeze_void_count_electrons
_platon_squeeze_void_content
1 -0.230 -0.057 0.035 189 44 ' '
2 0.230 0.443 0.465 189 45 ' '
3 0.270 0.557 -0.035 189 45 ' '
4 0.133 0.151 0.064 8 1 ' '
5 0.366 0.848 0.564 8 1 ' '
6 0.729 1.057 0.535 189 44 ' '
7 0.633 0.348 0.936 8 1 ' '
8 0.867 0.651 0.436 8 1 ' '
